data_2230254
loop_
_publ_author_name
'Moschel, Sebastian'
'Schollmeyer, Dieter'
'Detert, Heiner'

_publ_section_title
;
 2,5-Bis[4-(dimethylamino)phenyl]-3,6-dimethylpyrazine
;
_journal_coeditor_code BT5544
_journal_issue 6
_journal_name_full 'Acta Crystallographica Section E'
_journal_page_first o1425
_journal_paper_doi 10.1107/S160053681101748X
_journal_volume 67
_journal_year 2011
_chemical_formula_iupac 'C22 H26 N4'
_chemical_formula_moiety 'C22 H26 N4'
_chemical_formula_sum 'C22 H26 N4'
_chemical_formula_weight 346.47
_chemical_melting_point 484
_chemical_name_common
;
2,5-Bis[4-(dimethylamino)phenyl]-3,6-dimethylpyrazine
;
_chemical_name_systematic
;
4-{5-[4-(dimethylamino)phenyl]-3,6-dimethylpyrazin-2-yl}-
<i>N</i>,<i>N</i>-dimethylaniline
;
_space_group_IT_number 2
_symmetry_cell_setting triclinic
_symmetry_space_group_name_Hall '-P 1'
_symmetry_space_group_name_H-M 'P -1'
_atom_sites_solution_hydrogens geom
_atom_sites_solution_primary direct
_atom_sites_solution_secondary difmap
_audit_creation_method SHELXL-97
_cell_angle_alpha 73.300(10)
_cell_angle_beta 69.465(11)
_cell_angle_gamma 74.446(10)
_cell_formula_units_Z 2
_cell_length_a 9.4590(10)
_cell_length_b 9.6368(16)
_cell_length_c 11.9661(15)
_cell_measurement_reflns_used 25
_cell_measurement_temperature 193(2)
_cell_measurement_theta_max 69
_cell_measurement_theta_min 60
_cell_volume 961.2(2)
_computing_cell_refinement '<i>CAD-4 Software</i> (Enraf--Nonius, 1989)'
_computing_data_collection '<i>CAD-4 Software</i> (Enraf--Nonius, 1989)'
_computing_data_reduction 'CORINC (Dr\"ager & Gattow, 1971)'
_computing_molecular_graphics 'PLATON (Spek, 2009)'
_computing_publication_material 'PLATON (Spek, 2009)'
_computing_structure_refinement 'SHELXL97 (Sheldrick, 2008)'
_computing_structure_solution 'SIR97 (Altomare <i>et al.</i>, 1999)'
_diffrn_ambient_temperature 193(2)
_diffrn_measured_fraction_theta_full 1.000
_diffrn_measured_fraction_theta_max 1.000
_diffrn_measurement_device '\k-geometry diffractometer'
_diffrn_measurement_device_type 'Enraf--Nonius CAD-4'
_diffrn_measurement_method \w/2\q
_diffrn_radiation_monochromator graphite
_diffrn_radiation_type CuK\a
_diffrn_radiation_wavelength 1.54178
_diffrn_reflns_av_R_equivalents 0.0266
_diffrn_reflns_av_sigmaI/netI 0.0289
_diffrn_reflns_limit_h_max 11
_diffrn_reflns_limit_h_min -11
_diffrn_reflns_limit_k_max 0
_diffrn_reflns_limit_k_min -11
_diffrn_reflns_limit_l_max 13
_diffrn_reflns_limit_l_min -14
_diffrn_reflns_number 3876
_diffrn_reflns_theta_full 70.00
_diffrn_reflns_theta_max 70.00
_diffrn_reflns_theta_min 4.04
_diffrn_standards_decay_% 2
_diffrn_standards_interval_time 60
_diffrn_standards_number 3
_exptl_absorpt_coefficient_mu 0.559
_exptl_absorpt_correction_type none
_exptl_crystal_colour yellow
_exptl_crystal_density_diffrn 1.197
_exptl_crystal_density_method 'not measured'
_exptl_crystal_description plate
_exptl_crystal_F_000 372
_exptl_crystal_size_max 0.40
_exptl_crystal_size_mid 0.20
_exptl_crystal_size_min 0.05
_refine_diff_density_max 0.432
_refine_diff_density_min -0.422
_refine_ls_extinction_coef 0.012(2)
_refine_ls_extinction_expression Fc^*^=kFc[1+0.001xFc^2^\l^3^/sin(2\q)]^-1/4^
_refine_ls_extinction_method 'SHELXL97 (Sheldrick, 2008)'
_refine_ls_goodness_of_fit_ref 1.074
_refine_ls_hydrogen_treatment constr
_refine_ls_matrix_type full
_refine_ls_number_parameters 242
_refine_ls_number_reflns 3646
_refine_ls_number_restraints 0
_refine_ls_restrained_S_all 1.074
_refine_ls_R_factor_all 0.0781
_refine_ls_R_factor_gt 0.0627
_refine_ls_shift/su_max 0.000
_refine_ls_shift/su_mean 0.000
_refine_ls_structure_factor_coef Fsqd
_refine_ls_weighting_details 'calc w=1/[\s^2^(Fo^2^)+(0.1432P)^2^+0.2122P] where P=(Fo^2^+2Fc^2^)/3'
_refine_ls_weighting_scheme calc
_refine_ls_wR_factor_obs 0.1858
_refine_ls_wR_factor_ref 0.2184
_reflns_number_gt 2922
_reflns_number_total 3646
_reflns_threshold_expression I>2\s(I)
_cod_data_source_file bt5544.cif
_cod_data_source_block I
_cod_database_code 2230254
_cod_database_fobs_code 2230254

loop_
_symmetry_equiv_pos_as_xyz
'x, y, z'
'-x, -y, -z'

loop_
_atom_site_type_symbol
_atom_site_label
_atom_site_fract_x
_atom_site_fract_y
_atom_site_fract_z
_atom_site_U_iso_or_equiv
_atom_site_adp_type
_atom_site_calc_flag
_atom_site_refinement_flags
_atom_site_occupancy
_atom_site_symmetry_multiplicity
_atom_site_disorder_assembly
_atom_site_disorder_group
C C1 0.4300(2) 0.7610(2) 0.62142(18) 0.0308(4) Uani d . 1 1 . .
N N2 0.55091(18) 0.65153(18) 0.59277(15) 0.0339(4) Uani d . 1 1 . .
C C3 0.6186(2) 0.6432(2) 0.47567(18) 0.0335(5) Uani d . 1 1 . .
C C4 0.5629(2) 0.7449(2) 0.38283(18) 0.0321(5) Uani d . 1 1 . .
N N5 0.44665(18) 0.85760(18) 0.41135(15) 0.0333(4) Uani d . 1 1 . .
C C6 0.3811(2) 0.8678(2) 0.52829(18) 0.0328(5) Uani d . 1 1 . .
C C7 0.7572(2) 0.5220(2) 0.45446(19) 0.0434(6) Uani d . 1 1 . .
H H7A 0.8089 0.5052 0.5165 0.065 Uiso calc R 1 1 . .
H H7B 0.8282 0.5505 0.3731 0.065 Uiso calc R 1 1 . .
H H7C 0.7249 0.4312 0.4599 0.065 Uiso calc R 1 1 . .
C C8 0.2599(2) 1.0036(2) 0.54900(19) 0.0407(5) Uani d . 1 1 . .
H H8A 0.1592 0.9828 0.5607 0.061 Uiso calc R 1 1 . .
H H8B 0.2831 1.0845 0.4779 0.061 Uiso calc R 1 1 . .
H H8C 0.2586 1.0316 0.6219 0.061 Uiso calc R 1 1 . .
C C9 0.3625(2) 0.7599(2) 0.75399(18) 0.0313(5) Uani d . 1 1 . .
C C10 0.4576(2) 0.7140(2) 0.82934(18) 0.0343(5) Uani d . 1 1 . .
H H10 0.5649 0.6846 0.7941 0.041 Uiso calc R 1 1 . .
C C11 0.4019(2) 0.7099(2) 0.95281(18) 0.0345(5) Uani d . 1 1 . .
H H11 0.4708 0.6781 1.0008 0.041 Uiso calc R 1 1 . .
C C12 0.2435(2) 0.7525(2) 1.00883(17) 0.0307(5) Uani d . 1 1 . .
C C13 0.1460(2) 0.7930(2) 0.93438(18) 0.0331(5) Uani d . 1 1 . .
H H13 0.0380 0.8179 0.9697 0.040 Uiso calc R 1 1 . .
C C14 0.2057(2) 0.7971(2) 0.81013(18) 0.0327(5) Uani d . 1 1 . .
H H14 0.1374 0.8263 0.7618 0.039 Uiso calc R 1 1 . .
N N15 0.18654(19) 0.7556(2) 1.13101(15) 0.0389(5) Uani d . 1 1 . .
C C16 0.0227(2) 0.7857(3) 1.18829(19) 0.0425(5) Uani d . 1 1 . .
H H16A -0.0203 0.8861 1.1522 0.064 Uiso calc R 1 1 . .
H H16B 0.0019 0.7762 1.2761 0.064 Uiso calc R 1 1 . .
H H16C -0.0249 0.7152 1.1755 0.064 Uiso calc R 1 1 . .
C C17 0.2880(3) 0.7075(3) 1.20702(19) 0.0435(5) Uani d . 1 1 . .
H H17A 0.3251 0.6008 1.2163 0.065 Uiso calc R 1 1 . .
H H17B 0.2320 0.7306 1.2875 0.065 Uiso calc R 1 1 . .
H H17C 0.3756 0.7584 1.1687 0.065 Uiso calc R 1 1 . .
C C18 0.6290(2) 0.7442(2) 0.25089(18) 0.0313(5) Uani d . 1 1 . .
C C19 0.6822(2) 0.6145(2) 0.20663(18) 0.0341(5) Uani d . 1 1 . .
H H19 0.6779 0.5222 0.2629 0.041 Uiso calc R 1 1 . .
C C20 0.7408(2) 0.6174(2) 0.08291(18) 0.0339(5) Uani d . 1 1 . .
H H20 0.7764 0.5270 0.0561 0.041 Uiso calc R 1 1 . .
C C21 0.7490(2) 0.7497(2) -0.00351(17) 0.0310(5) Uani d . 1 1 . .
C C22 0.6928(2) 0.8808(2) 0.04087(18) 0.0331(5) Uani d . 1 1 . .
H H22 0.6945 0.9734 -0.0152 0.040 Uiso calc R 1 1 . .
C C23 0.6352(2) 0.8763(2) 0.16485(17) 0.0317(5) Uani d . 1 1 . .
H H23 0.5987 0.9664 0.1921 0.038 Uiso calc R 1 1 . .
N N24 0.8089(2) 0.75325(19) -0.12682(15) 0.0399(5) Uani d . 1 1 . .
C C25 0.8785(3) 0.6186(2) -0.1704(2) 0.0449(6) Uani d . 1 1 . .
H H25A 0.9618 0.5652 -0.1348 0.067 Uiso calc R 1 1 . .
H H25B 0.9200 0.6421 -0.2597 0.067 Uiso calc R 1 1 . .
H H25C 0.8010 0.5570 -0.1465 0.067 Uiso calc R 1 1 . .
C C26 0.7970(3) 0.8908(2) -0.21529(19) 0.0436(5) Uani d . 1 1 . .
H H26A 0.6886 0.9379 -0.2025 0.065 Uiso calc R 1 1 . .
H H26B 0.8410 0.8716 -0.2979 0.065 Uiso calc R 1 1 . .
H H26C 0.8532 0.9562 -0.2054 0.065 Uiso calc R 1 1 . .

loop_
_atom_site_aniso_label
_atom_site_aniso_U_11
_atom_site_aniso_U_22
_atom_site_aniso_U_33
_atom_site_aniso_U_12
_atom_site_aniso_U_13
_atom_site_aniso_U_23
C1 0.0270(9) 0.0304(10) 0.0347(10) -0.0053(7) -0.0072(8) -0.0089(8)
N2 0.0298(8) 0.0339(9) 0.0336(9) -0.0026(7) -0.0059(7) -0.0080(7)
C3 0.0294(9) 0.0339(10) 0.0331(10) -0.0039(8) -0.0054(8) -0.0074(8)
C4 0.0279(9) 0.0323(10) 0.0359(10) -0.0058(8) -0.0081(8) -0.0086(8)
N5 0.0293(8) 0.0345(9) 0.0344(9) -0.0024(7) -0.0086(7) -0.0090(7)
C6 0.0286(9) 0.0340(10) 0.0354(10) -0.0036(8) -0.0092(8) -0.0093(8)
C7 0.0392(11) 0.0414(12) 0.0367(11) 0.0079(9) -0.0084(9) -0.0071(9)
C8 0.0383(11) 0.0385(11) 0.0386(11) 0.0019(9) -0.0085(9) -0.0101(9)
C9 0.0299(9) 0.0313(10) 0.0331(10) -0.0047(8) -0.0082(8) -0.0099(8)
C10 0.0243(9) 0.0371(11) 0.0411(11) -0.0020(8) -0.0092(8) -0.0122(8)
C11 0.0285(9) 0.0395(11) 0.0393(11) -0.0049(8) -0.0146(8) -0.0097(8)
C12 0.0306(10) 0.0304(10) 0.0331(10) -0.0073(8) -0.0095(8) -0.0083(8)
C13 0.0238(9) 0.0378(11) 0.0371(10) -0.0036(7) -0.0083(7) -0.0104(8)
C14 0.0271(9) 0.0380(11) 0.0366(10) -0.0060(8) -0.0125(8) -0.0095(8)
N15 0.0325(9) 0.0514(11) 0.0335(9) -0.0063(8) -0.0100(7) -0.0111(8)
C16 0.0375(11) 0.0494(13) 0.0371(11) -0.0048(9) -0.0052(9) -0.0143(9)
C17 0.0486(12) 0.0466(13) 0.0378(11) -0.0036(10) -0.0191(9) -0.0097(9)
C18 0.0254(9) 0.0346(10) 0.0352(10) -0.0055(8) -0.0089(8) -0.0096(8)
C19 0.0323(10) 0.0326(10) 0.0382(11) -0.0050(8) -0.0116(8) -0.0081(8)
C20 0.0318(10) 0.0316(10) 0.0405(11) -0.0039(8) -0.0110(8) -0.0123(8)
C21 0.0249(9) 0.0342(11) 0.0365(10) -0.0033(8) -0.0111(8) -0.0113(8)
C22 0.0323(10) 0.0313(10) 0.0357(10) -0.0056(8) -0.0104(8) -0.0071(8)
C23 0.0281(9) 0.0290(10) 0.0392(10) -0.0038(7) -0.0093(8) -0.0115(8)
N24 0.0459(10) 0.0381(10) 0.0343(10) -0.0021(8) -0.0112(8) -0.0120(8)
C25 0.0479(12) 0.0444(12) 0.0426(12) 0.0013(10) -0.0130(10) -0.0194(10)
C26 0.0465(12) 0.0432(12) 0.0375(11) -0.0042(10) -0.0119(9) -0.0079(9)

loop_
_atom_type_symbol
_atom_type_description
_atom_type_scat_dispersion_real
_atom_type_scat_dispersion_imag
_atom_type_scat_source
C C 0.0181 0.0091 'International Tables Vol C Tables 4.2.6.8 and 6.1.1.4'
H H 0.0000 0.0000 'International Tables Vol C Tables 4.2.6.8 and 6.1.1.4'
N N 0.0311 0.0180 'International Tables Vol C Tables 4.2.6.8 and 6.1.1.4'

loop_
_geom_angle_atom_site_label_1
_geom_angle_atom_site_label_2
_geom_angle_atom_site_label_3
_geom_angle_site_symmetry_1
_geom_angle_site_symmetry_3
_geom_angle
_geom_angle_publ_flag
N2 C1 C6 . . 119.83(17) ?
N2 C1 C9 . . 115.15(17) ?
C6 C1 C9 . . 124.97(17) ?
C3 N2 C1 . . 119.37(17) ?
N2 C3 C4 . . 120.69(18) ?
N2 C3 C7 . . 114.53(17) ?
C4 C3 C7 . . 124.75(17) ?
N5 C4 C3 . . 119.63(18) ?
N5 C4 C18 . . 115.47(17) ?
C3 C4 C18 . . 124.79(17) ?
C6 N5 C4 . . 119.54(17) ?
N5 C6 C1 . . 120.72(18) ?
N5 C6 C8 . . 115.08(17) ?
C1 C6 C8 . . 124.14(18) ?
C3 C7 H7A . . 109.5 ?
C3 C7 H7B . . 109.5 ?
H7A C7 H7B . . 109.5 ?
C3 C7 H7C . . 109.5 ?
H7A C7 H7C . . 109.5 ?
H7B C7 H7C . . 109.5 ?
C6 C8 H8A . . 109.5 ?
C6 C8 H8B . . 109.5 ?
H8A C8 H8B . . 109.5 ?
C6 C8 H8C . . 109.5 ?
H8A C8 H8C . . 109.5 ?
H8B C8 H8C . . 109.5 ?
C14 C9 C10 . . 116.81(18) ?
C14 C9 C1 . . 123.42(17) ?
C10 C9 C1 . . 119.72(17) ?
C11 C10 C9 . . 122.45(17) ?
C11 C10 H10 . . 118.8 ?
C9 C10 H10 . . 118.8 ?
C10 C11 C12 . . 120.62(17) ?
C10 C11 H11 . . 119.7 ?
C12 C11 H11 . . 119.7 ?
N15 C12 C13 . . 121.30(17) ?
N15 C12 C11 . . 121.43(17) ?
C13 C12 C11 . . 117.27(17) ?
C14 C13 C12 . . 120.70(17) ?
C14 C13 H13 . . 119.6 ?
C12 C13 H13 . . 119.6 ?
C13 C14 C9 . . 122.06(17) ?
C13 C14 H14 . . 119.0 ?
C9 C14 H14 . . 119.0 ?
C12 N15 C16 . . 120.04(16) ?
C12 N15 C17 . . 120.38(17) ?
C16 N15 C17 . . 118.93(17) ?
N15 C16 H16A . . 109.5 ?
N15 C16 H16B . . 109.5 ?
H16A C16 H16B . . 109.5 ?
N15 C16 H16C . . 109.5 ?
H16A C16 H16C . . 109.5 ?
H16B C16 H16C . . 109.5 ?
N15 C17 H17A . . 109.5 ?
N15 C17 H17B . . 109.5 ?
H17A C17 H17B . . 109.5 ?
N15 C17 H17C . . 109.5 ?
H17A C17 H17C . . 109.5 ?
H17B C17 H17C . . 109.5 ?
C23 C18 C19 . . 117.00(18) ?
C23 C18 C4 . . 120.18(17) ?
C19 C18 C4 . . 122.78(18) ?
C20 C19 C18 . . 121.52(18) ?
C20 C19 H19 . . 119.2 ?
C18 C19 H19 . . 119.2 ?
C19 C20 C21 . . 121.55(18) ?
C19 C20 H20 . . 119.2 ?
C21 C20 H20 . . 119.2 ?
N24 C21 C20 . . 121.82(18) ?
N24 C21 C22 . . 121.17(18) ?
C20 C21 C22 . . 117.01(18) ?
C23 C22 C21 . . 120.81(18) ?
C23 C22 H22 . . 119.6 ?
C21 C22 H22 . . 119.6 ?
C22 C23 C18 . . 122.09(18) ?
C22 C23 H23 . . 119.0 ?
C18 C23 H23 . . 119.0 ?
C21 N24 C25 . . 120.54(17) ?
C21 N24 C26 . . 120.83(17) ?
C25 N24 C26 . . 118.57(17) ?
N24 C25 H25A . . 109.5 ?
N24 C25 H25B . . 109.5 ?
H25A C25 H25B . . 109.5 ?
N24 C25 H25C . . 109.5 ?
H25A C25 H25C . . 109.5 ?
H25B C25 H25C . . 109.5 ?
N24 C26 H26A . . 109.5 ?
N24 C26 H26B . . 109.5 ?
H26A C26 H26B . . 109.5 ?
N24 C26 H26C . . 109.5 ?
H26A C26 H26C . . 109.5 ?
H26B C26 H26C . . 109.5 ?

loop_
_geom_bond_atom_site_label_1
_geom_bond_atom_site_label_2
_geom_bond_site_symmetry_2
_geom_bond_distance
_geom_bond_publ_flag
C1 N2 . 1.350(2) ?
C1 C6 . 1.401(3) ?
C1 C9 . 1.486(3) ?
N2 C3 . 1.337(2) ?
C3 C4 . 1.407(3) ?
C3 C7 . 1.504(3) ?
C4 N5 . 1.347(2) ?
C4 C18 . 1.481(3) ?
N5 C6 . 1.338(2) ?
C6 C8 . 1.507(3) ?
C7 H7A . 0.9800 ?
C7 H7B . 0.9800 ?
C7 H7C . 0.9800 ?
C8 H8A . 0.9800 ?
C8 H8B . 0.9800 ?
C8 H8C . 0.9800 ?
C9 C14 . 1.391(3) ?
C9 C10 . 1.395(3) ?
C10 C11 . 1.376(3) ?
C10 H10 . 0.9500 ?
C11 C12 . 1.410(3) ?
C11 H11 . 0.9500 ?
C12 N15 . 1.376(2) ?
C12 C13 . 1.407(3) ?
C13 C14 . 1.386(3) ?
C13 H13 . 0.9500 ?
C14 H14 . 0.9500 ?
N15 C16 . 1.444(3) ?
N15 C17 . 1.447(3) ?
C16 H16A . 0.9800 ?
C16 H16B . 0.9800 ?
C16 H16C . 0.9800 ?
C17 H17A . 0.9800 ?
C17 H17B . 0.9800 ?
C17 H17C . 0.9800 ?
C18 C23 . 1.388(3) ?
C18 C19 . 1.398(3) ?
C19 C20 . 1.382(3) ?
C19 H19 . 0.9500 ?
C20 C21 . 1.393(3) ?
C20 H20 . 0.9500 ?
C21 N24 . 1.376(2) ?
C21 C22 . 1.410(3) ?
C22 C23 . 1.381(3) ?
C22 H22 . 0.9500 ?
C23 H23 . 0.9500 ?
N24 C25 . 1.442(3) ?
N24 C26 . 1.445(3) ?
C25 H25A . 0.9800 ?
C25 H25B . 0.9800 ?
C25 H25C . 0.9800 ?
C26 H26A . 0.9800 ?
C26 H26B . 0.9800 ?
C26 H26C . 0.9800 ?

loop_
_geom_torsion_atom_site_label_1
_geom_torsion_atom_site_label_2
_geom_torsion_atom_site_label_3
_geom_torsion_atom_site_label_4
_geom_torsion_site_symmetry_1
_geom_torsion_site_symmetry_2
_geom_torsion_site_symmetry_3
_geom_torsion_site_symmetry_4
_geom_torsion
_geom_torsion_publ_flag
C6 C1 N2 C3 . . . . -2.7(3) ?
C9 C1 N2 C3 . . . . 179.60(17) ?
C1 N2 C3 C4 . . . . -1.5(3) ?
C1 N2 C3 C7 . . . . 176.75(18) ?
N2 C3 C4 N5 . . . . 4.4(3) ?
C7 C3 C4 N5 . . . . -173.64(19) ?
N2 C3 C4 C18 . . . . -179.55(18) ?
C7 C3 C4 C18 . . . . 2.4(3) ?
C3 C4 N5 C6 . . . . -2.9(3) ?
C18 C4 N5 C6 . . . . -179.32(17) ?
C4 N5 C6 C1 . . . . -1.3(3) ?
C4 N5 C6 C8 . . . . 175.93(17) ?
N2 C1 C6 N5 . . . . 4.2(3) ?
C9 C1 C6 N5 . . . . -178.35(18) ?
N2 C1 C6 C8 . . . . -172.74(18) ?
C9 C1 C6 C8 . . . . 4.7(3) ?
N2 C1 C9 C14 . . . . -142.6(2) ?
C6 C1 C9 C14 . . . . 39.9(3) ?
N2 C1 C9 C10 . . . . 34.8(3) ?
C6 C1 C9 C10 . . . . -142.8(2) ?
C14 C9 C10 C11 . . . . -2.2(3) ?
C1 C9 C10 C11 . . . . -179.68(18) ?
C9 C10 C11 C12 . . . . 0.1(3) ?
C10 C11 C12 N15 . . . . -176.91(18) ?
C10 C11 C12 C13 . . . . 2.5(3) ?
N15 C12 C13 C14 . . . . 176.43(18) ?
C11 C12 C13 C14 . . . . -2.9(3) ?
C12 C13 C14 C9 . . . . 0.9(3) ?
C10 C9 C14 C13 . . . . 1.7(3) ?
C1 C9 C14 C13 . . . . 179.07(18) ?
C13 C12 N15 C16 . . . . 6.7(3) ?
C11 C12 N15 C16 . . . . -173.95(19) ?
C13 C12 N15 C17 . . . . 177.36(18) ?
C11 C12 N15 C17 . . . . -3.3(3) ?
N5 C4 C18 C23 . . . . 33.3(3) ?
C3 C4 C18 C23 . . . . -142.9(2) ?
N5 C4 C18 C19 . . . . -144.41(19) ?
C3 C4 C18 C19 . . . . 39.4(3) ?
C23 C18 C19 C20 . . . . 1.1(3) ?
C4 C18 C19 C20 . . . . 178.86(17) ?
C18 C19 C20 C21 . . . . -0.3(3) ?
C19 C20 C21 N24 . . . . 179.26(17) ?
C19 C20 C21 C22 . . . . -0.8(3) ?
N24 C21 C22 C23 . . . . -178.92(17) ?
C20 C21 C22 C23 . . . . 1.2(3) ?
C21 C22 C23 C18 . . . . -0.4(3) ?
C19 C18 C23 C22 . . . . -0.8(3) ?
C4 C18 C23 C22 . . . . -178.57(17) ?
C20 C21 N24 C25 . . . . -5.7(3) ?
C22 C21 N24 C25 . . . . 174.39(18) ?
C20 C21 N24 C26 . . . . 171.36(18) ?
C22 C21 N24 C26 . . . . -8.5(3) ?

loop_
_cod_related_entry_id
_cod_related_entry_database
_cod_related_entry_code
1 ChemSpider 30656683
